data_2217538
loop_
_publ_author_name
'David J. Fox'
'Daniel Sejer Pedersen'
'Stuart Warren'

_publ_section_title
;
 (2<i>S</i>,4'<i>R</i>,5'<i>R</i>)-(<i>E</i>)-<i>tert</i>-Butyl
 2-acetyl-2-(2-oxo-5-phenyl-1,3-dioxolan-4-ylmethyl)-5-phenylpent-4-enoate
;
_journal_coeditor_code HG2374
_journal_issue 2
_journal_name_full 'Acta Crystallographica Section E'
_journal_page_first o530
_journal_page_last o530
_journal_paper_doi 10.1107/S1600536808002651
_journal_volume 64
_journal_year 2008
_chemical_formula_iupac 'C27 H30 O6'
_chemical_formula_moiety 'C27 H30 O6'
_chemical_formula_sum 'C27 H30 O6'
_chemical_formula_weight 450.51
_chemical_name_systematic
;
(2<i>S</i>,4'<i>R</i>,5'<i>R</i>)-(<i>E</i>)-<i>tert</i>-Butyl
2-acetyl-2-(2-oxo-5-phenyl-1,3-dioxolan-4-ylmethyl)-5-phenylpent-4-enoate
;
_space_group_IT_number 19
_symmetry_cell_setting orthorhombic
_symmetry_space_group_name_Hall 'P 2ac 2ab'
_symmetry_space_group_name_H-M 'P 21 21 21'
_atom_sites_solution_hydrogens geom
_atom_sites_solution_primary direct
_atom_sites_solution_secondary difmap
_cell_angle_alpha 90.00
_cell_angle_beta 90.00
_cell_angle_gamma 90.00
_cell_formula_units_Z 4
_cell_length_a 6.4707(2)
_cell_length_b 7.7258(4)
_cell_length_c 49.803(3)
_cell_measurement_reflns_used 21008
_cell_measurement_temperature 200(2)
_cell_measurement_theta_max 25.03
_cell_measurement_theta_min 1.02
_cell_volume 2489.7(2)
_computing_cell_refinement 'SCALEPACK (Otwinowski & Minor, 1997)'
_computing_data_collection 'COLLECT (Nonius, 1998)'
_computing_data_reduction
;
DENZO and SCALEPACK (Otwinowski & Minor, 1997)
;
_computing_molecular_graphics 'SHELXTL (Sheldrick, 2008)'
_computing_publication_material 'SHELXTL (Sheldrick, 2008)'
_computing_structure_refinement 'SHELXL97 (Sheldrick, 2008)'
_computing_structure_solution 'SIR92 (Altomare <i>et al.</i>, 1994)'
_diffrn_ambient_temperature 200(2)
_diffrn_measured_fraction_theta_full 0.907
_diffrn_measured_fraction_theta_max 0.707
_diffrn_measurement_device_type 'Nonius KappaCCD'
_diffrn_measurement_method '\w and \f'
_diffrn_radiation_monochromator graphite
_diffrn_radiation_source 'fine-focus sealed tube'
_diffrn_radiation_type MoK\a
_diffrn_radiation_wavelength 0.71073
_diffrn_reflns_av_R_equivalents 0.0701
_diffrn_reflns_av_sigmaI/netI 0.0927
_diffrn_reflns_limit_h_max 7
_diffrn_reflns_limit_h_min -7
_diffrn_reflns_limit_k_max 9
_diffrn_reflns_limit_k_min -9
_diffrn_reflns_limit_l_max 58
_diffrn_reflns_limit_l_min -58
_diffrn_reflns_number 4524
_diffrn_reflns_theta_full 20.81
_diffrn_reflns_theta_max 24.87
_diffrn_reflns_theta_min 3.55
_diffrn_standards_number 0
_exptl_absorpt_coefficient_mu 0.084
_exptl_absorpt_correction_T_max 0.996
_exptl_absorpt_correction_T_min 0.817
_exptl_absorpt_correction_type multi-scan
_exptl_absorpt_process_details '(SORTAV; Blessing, 1995)'
_exptl_crystal_colour colourless
_exptl_crystal_density_diffrn 1.202
_exptl_crystal_density_method 'not measured'
_exptl_crystal_description plate
_exptl_crystal_F_000 960
_exptl_crystal_size_max 0.37
_exptl_crystal_size_mid 0.25
_exptl_crystal_size_min 0.05
_refine_diff_density_max 0.638
_refine_diff_density_min -0.684
_refine_ls_abs_structure_details
;
In the absence of significant anomalous scattering effects,
770 Friedel pairs have been merged as equivalent data.
;
_refine_ls_extinction_method none
_refine_ls_goodness_of_fit_ref 1.100
_refine_ls_hydrogen_treatment constr
_refine_ls_matrix_type full
_refine_ls_number_parameters 274
_refine_ls_number_reflns 1806
_refine_ls_number_restraints 1
_refine_ls_restrained_S_all 1.112
_refine_ls_R_factor_all 0.1451
_refine_ls_R_factor_gt 0.0802
_refine_ls_shift/su_max 0.000
_refine_ls_shift/su_mean 0.000
_refine_ls_structure_factor_coef Fsqd
_refine_ls_weighting_details 'calc w=1/[\s^2^(Fo^2^)+(0.175P)^2^] where P=(Fo^2^+2Fc^2^)/3'
_refine_ls_weighting_scheme calc
_refine_ls_wR_factor_gt 0.1968
_refine_ls_wR_factor_ref 0.2556
_reflns_number_gt 1188
_reflns_number_total 1806
_reflns_threshold_expression I>2\s(I)
_cod_data_source_file hg2374.cif
_cod_data_source_block I
_cod_database_code 2217538
_cod_database_fobs_code 2217538

loop_
_symmetry_equiv_pos_as_xyz
'x, y, z'
'-x+1/2, -y, z+1/2'
'-x, y+1/2, -z+1/2'
'x+1/2, -y+1/2, -z'

loop_
_atom_site_type_symbol
_atom_site_label
_atom_site_fract_x
_atom_site_fract_y
_atom_site_fract_z
_atom_site_U_iso_or_equiv
_atom_site_adp_type
_atom_site_calc_flag
_atom_site_refinement_flags
_atom_site_occupancy
O O1 0.5651(9) 0.7809(10) 0.79920(11) 0.078(2) Uani d . 1
O O2 0.7465(8) 0.5341(8) 0.80759(10) 0.0608(15) Uani d . 1
O O3 0.4141(8) 0.4621(9) 0.84707(10) 0.0691(17) Uani d . 1
O O4 0.3075(9) 0.3331(8) 0.88419(13) 0.0799(19) Uani d . 1
O O5 0.1713(12) 0.2537(12) 0.84465(15) 0.118(3) Uani d . 1
O O6 1.1049(8) 0.7479(10) 0.85656(13) 0.086(2) Uani d . 1
C C1 0.6727(11) 0.6903(13) 0.81319(16) 0.057(2) Uani d . 1
C C2 0.7525(10) 0.7483(12) 0.84096(14) 0.053(2) Uani d . 1
C C3 0.7220(10) 0.6075(11) 0.86277(15) 0.050(2) Uani d . 1
H H3A 0.7955 0.5014 0.8570 0.060 Uiso calc R 1
H H3B 0.7876 0.6480 0.8796 0.060 Uiso calc R 1
C C4 0.5051(11) 0.5618(12) 0.86863(14) 0.053(2) Uani d . 1
H H4A 0.4234 0.6704 0.8712 0.063 Uiso calc R 1
C C5 0.4734(13) 0.4430(12) 0.89308(14) 0.062(2) Uani d . 1
H H5A 0.6005 0.3717 0.8960 0.074 Uiso calc R 1
C C6 0.2887(15) 0.3408(16) 0.8573(2) 0.082(3) Uani d . 1
C C7 0.4154(9) 0.5309(9) 0.91885(9) 0.058(2) Uani d G 1
C C8 0.2322(8) 0.6241(9) 0.92076(11) 0.072(3) Uani d G 1
H H8A 0.1450 0.6355 0.9055 0.086 Uiso calc R 1
C C9 0.1766(10) 0.7005(9) 0.94498(15) 0.090(3) Uani d G 1
H H9A 0.0515 0.7642 0.9463 0.108 Uiso calc R 1
C C10 0.3042(13) 0.6837(9) 0.96728(11) 0.101(4) Uani d G 1
H H10A 0.2662 0.7360 0.9838 0.121 Uiso calc R 1
C C11 0.4874(12) 0.5905(10) 0.96537(9) 0.096(3) Uani d G 1
H H11A 0.5746 0.5791 0.9806 0.116 Uiso calc R 1
C C12 0.5429(9) 0.5141(9) 0.94116(12) 0.075(3) Uani d G 1
H H12A 0.6681 0.4504 0.9399 0.090 Uiso calc R 1
C C13 0.9897(13) 0.7829(13) 0.83825(17) 0.064(2) Uani d . 1
C C14 1.0678(12) 0.8710(13) 0.81315(16) 0.073(3) Uani d . 1
H H14A 1.2177 0.8868 0.8144 0.110 Uiso calc R 1
H H14B 1.0007 0.9840 0.8113 0.110 Uiso calc R 1
H H14C 1.0356 0.7992 0.7975 0.110 Uiso calc R 1
C C15 0.6514(11) 0.9228(11) 0.84840(15) 0.055(2) Uani d . 1
H H15A 0.6708 1.0055 0.8334 0.066 Uiso calc R 1
H H15B 0.5011 0.9055 0.8509 0.066 Uiso calc R 1
C C16 0.7411(16) 0.9975(13) 0.8733(2) 0.094(4) Uani d D 1
H H16A 0.8774 1.0426 0.8722 0.112 Uiso calc R 1
C C17 0.6501(16) 1.0065(14) 0.8962(2) 0.093(3) Uani d D 1
H H17A 0.5094 0.9719 0.8971 0.111 Uiso calc R 1
C C18 0.7538(12) 1.0696(10) 0.92249(10) 0.083(3) Uani d G 1
C C19 0.6353(9) 1.0352(9) 0.94515(13) 0.078(3) Uani d G 1
H H19A 0.5048 0.9801 0.9434 0.094 Uiso calc R 1
C C20 0.7078(11) 1.0815(10) 0.97042(10) 0.092(3) Uani d G 1
H H20A 0.6268 1.0580 0.9859 0.110 Uiso calc R 1
C C21 0.8987(12) 1.1622(10) 0.97304(13) 0.091(3) Uani d G 1
H H21A 0.9483 1.1938 0.9903 0.109 Uiso calc R 1
C C22 1.0172(9) 1.1966(9) 0.95038(19) 0.099(3) Uani d G 1
H H22A 1.1478 1.2517 0.9522 0.119 Uiso calc R 1
C C23 0.9448(11) 1.1503(10) 0.92511(15) 0.090(3) Uani d G 1
H H23A 1.0258 1.1738 0.9096 0.109 Uiso calc R 1
C C24 0.6977(13) 0.4463(15) 0.78174(16) 0.073(3) Uani d . 1
C C25 0.4660(18) 0.445(2) 0.7773(2) 0.118(5) Uani d . 1
H H25A 0.4169 0.5632 0.7745 0.176 Uiso calc R 1
H H25B 0.3977 0.3952 0.7932 0.176 Uiso calc R 1
H H25C 0.4335 0.3742 0.7615 0.176 Uiso calc R 1
C C26 0.796(2) 0.2715(13) 0.7865(2) 0.110(4) Uani d . 1
H H26A 0.7212 0.2104 0.8007 0.165 Uiso calc R 1
H H26B 0.9407 0.2874 0.7919 0.165 Uiso calc R 1
H H26C 0.7911 0.2034 0.7699 0.165 Uiso calc R 1
C C27 0.8136(17) 0.5420(17) 0.75951(19) 0.106(4) Uani d . 1
H H27A 0.7483 0.6547 0.7564 0.160 Uiso calc R 1
H H27B 0.8090 0.4736 0.7430 0.160 Uiso calc R 1
H H27C 0.9577 0.5593 0.7649 0.160 Uiso calc R 1

loop_
_atom_site_aniso_label
_atom_site_aniso_U_11
_atom_site_aniso_U_22
_atom_site_aniso_U_33
_atom_site_aniso_U_12
_atom_site_aniso_U_13
_atom_site_aniso_U_23
O1 0.061(3) 0.111(6) 0.060(3) 0.030(4) -0.011(3) -0.001(4)
O2 0.056(3) 0.074(4) 0.052(3) 0.014(3) 0.000(3) -0.002(3)
O3 0.053(3) 0.096(5) 0.059(3) -0.013(4) 0.001(3) -0.006(4)
O4 0.080(4) 0.075(5) 0.085(5) -0.023(4) 0.014(4) 0.001(4)
O5 0.099(5) 0.150(8) 0.104(6) -0.062(6) 0.009(4) -0.035(5)
O6 0.043(3) 0.127(6) 0.087(4) 0.011(4) -0.017(3) 0.026(4)
C1 0.041(4) 0.077(7) 0.054(5) 0.008(5) 0.009(4) 0.006(5)
C2 0.038(4) 0.071(6) 0.050(4) 0.014(4) -0.004(3) -0.006(4)
C3 0.040(4) 0.061(6) 0.050(4) 0.007(4) -0.007(4) 0.001(4)
C4 0.051(4) 0.061(5) 0.047(4) 0.002(4) -0.003(4) 0.002(4)
C5 0.064(5) 0.060(6) 0.061(5) 0.007(5) 0.000(4) 0.006(5)
C6 0.066(6) 0.107(10) 0.074(7) -0.005(7) 0.011(6) -0.021(7)
C7 0.068(5) 0.052(6) 0.053(5) -0.002(5) 0.004(4) 0.012(4)
C8 0.072(6) 0.081(7) 0.063(6) 0.004(6) 0.014(5) 0.006(5)
C9 0.096(7) 0.088(8) 0.085(7) 0.001(7) 0.037(6) 0.006(7)
C10 0.155(11) 0.080(8) 0.069(7) -0.001(9) 0.037(8) -0.007(6)
C11 0.154(10) 0.071(8) 0.064(7) -0.012(8) -0.006(7) 0.001(6)
C12 0.099(6) 0.069(7) 0.058(5) -0.004(6) -0.001(5) 0.008(5)
C13 0.044(4) 0.076(7) 0.073(6) 0.006(5) 0.007(4) -0.009(5)
C14 0.052(4) 0.093(8) 0.074(6) -0.003(5) 0.003(4) 0.020(6)
C15 0.050(4) 0.060(6) 0.055(5) 0.006(4) 0.001(4) 0.002(5)
C16 0.076(6) 0.077(8) 0.129(9) 0.033(6) 0.020(7) -0.002(7)
C17 0.075(6) 0.098(9) 0.105(8) -0.001(7) 0.015(6) 0.014(7)
C18 0.132(9) 0.053(6) 0.065(6) 0.013(7) -0.008(6) -0.002(5)
C19 0.100(6) 0.066(7) 0.069(6) -0.007(6) 0.001(5) -0.011(5)
C20 0.122(8) 0.089(8) 0.065(6) 0.020(8) 0.023(6) 0.012(6)
C21 0.105(8) 0.082(8) 0.087(8) -0.007(7) -0.024(7) 0.002(6)
C22 0.078(6) 0.075(8) 0.145(10) 0.006(6) -0.002(8) 0.011(9)
C23 0.087(7) 0.087(9) 0.098(8) 0.001(7) 0.027(6) 0.000(7)
C24 0.070(5) 0.098(8) 0.050(5) 0.005(6) -0.003(4) -0.012(6)
C25 0.115(8) 0.146(12) 0.092(7) -0.013(9) -0.019(7) -0.051(8)
C26 0.182(12) 0.073(8) 0.075(7) 0.005(9) 0.005(8) -0.022(6)
C27 0.128(8) 0.127(10) 0.065(6) 0.014(9) 0.019(6) -0.002(7)

loop_
_atom_type_symbol
_atom_type_description
_atom_type_scat_dispersion_real
_atom_type_scat_dispersion_imag
_atom_type_scat_source
C C 0.0033 0.0000 'International Tables Vol C Tables 4.2.6.8 and 6.1.1.4'
H H 0.0000 0.0000 'International Tables Vol C Tables 4.2.6.8 and 6.1.1.4'
O O 0.0106 0.0000 'International Tables Vol C Tables 4.2.6.8 and 6.1.1.4'

loop_
_geom_angle_atom_site_label_1
_geom_angle_atom_site_label_2
_geom_angle_atom_site_label_3
_geom_angle
C1 O2 C24 121.3(7)
C6 O3 C4 109.6(6)
C6 O4 C5 110.3(8)
O1 C1 O2 127.8(8)
O1 C1 C2 122.8(9)
O2 C1 C2 109.4(7)
C1 C2 C15 109.1(7)
C1 C2 C3 112.5(7)
C15 C2 C3 113.0(6)
C1 C2 C13 107.5(6)
C15 C2 C13 106.7(8)
C3 C2 C13 107.8(7)
C4 C3 C2 115.3(6)
C4 C3 H3A 108.5
C2 C3 H3A 108.5
C4 C3 H3B 108.5
C2 C3 H3B 108.5
H3A C3 H3B 107.5
O3 C4 C3 111.6(7)
O3 C4 C5 102.4(7)
C3 C4 C5 115.2(6)
O3 C4 H4A 109.1
C3 C4 H4A 109.1
C5 C4 H4A 109.1
O4 C5 C7 110.1(6)
O4 C5 C4 102.0(6)
C7 C5 C4 116.1(7)
O4 C5 H5A 109.4
C7 C5 H5A 109.4
C4 C5 H5A 109.4
O5 C6 O3 125.2(10)
O5 C6 O4 123.9(11)
O3 C6 O4 110.8(9)
C8 C7 C12 120.0
C8 C7 C5 120.4(5)
C12 C7 C5 119.5(5)
C9 C8 C7 120.0
C9 C8 H8A 120.0
C7 C8 H8A 120.0
C8 C9 C10 120.0
C8 C9 H9A 120.0
C10 C9 H9A 120.0
C11 C10 C9 120.0
C11 C10 H10A 120.0
C9 C10 H10A 120.0
C10 C11 C12 120.0
C10 C11 H11A 120.0
C12 C11 H11A 120.0
C11 C12 C7 120.0
C11 C12 H12A 120.0
C7 C12 H12A 120.0
O6 C13 C14 121.3(7)
O6 C13 C2 120.2(8)
C14 C13 C2 118.5(8)
C13 C14 H14A 109.5
C13 C14 H14B 109.5
H14A C14 H14B 109.5
C13 C14 H14C 109.5
H14A C14 H14C 109.5
H14B C14 H14C 109.5
C16 C15 C2 112.0(6)
C16 C15 H15A 109.2
C2 C15 H15A 109.2
C16 C15 H15B 109.2
C2 C15 H15B 109.2
H15A C15 H15B 107.9
C17 C16 C15 125.7(10)
C17 C16 H16A 117.2
C15 C16 H16A 117.2
C16 C17 C18 124.6(10)
C16 C17 H17A 117.7
C18 C17 H17A 117.7
C19 C18 C23 120.0
C19 C18 C17 112.7(6)
C23 C18 C17 127.3(6)
C20 C19 C18 120.0
C20 C19 H19A 120.0
C18 C19 H19A 120.0
C19 C20 C21 120.0
C19 C20 H20A 120.0
C21 C20 H20A 120.0
C22 C21 C20 120.0
C22 C21 H21A 120.0
C20 C21 H21A 120.0
C21 C22 C23 120.0
C21 C22 H22A 120.0
C23 C22 H22A 120.0
C22 C23 C18 120.0
C22 C23 H23A 120.0
C18 C23 H23A 120.0
O2 C24 C26 100.5(7)
O2 C24 C25 109.8(8)
C26 C24 C25 115.6(13)
O2 C24 C27 107.6(8)
C26 C24 C27 109.8(9)
C25 C24 C27 112.6(10)
C24 C25 H25A 109.5
C24 C25 H25B 109.5
H25A C25 H25B 109.5
C24 C25 H25C 109.5
H25A C25 H25C 109.5
H25B C25 H25C 109.5
C24 C26 H26A 109.5
C24 C26 H26B 109.5
H26A C26 H26B 109.5
C24 C26 H26C 109.5
H26A C26 H26C 109.5
H26B C26 H26C 109.5
C24 C27 H27A 109.5
C24 C27 H27B 109.5
H27A C27 H27B 109.5
C24 C27 H27C 109.5
H27A C27 H27C 109.5
H27B C27 H27C 109.5

loop_
_geom_bond_atom_site_label_1
_geom_bond_atom_site_label_2
_geom_bond_distance
O1 C1 1.209(9)
O2 C1 1.327(10)
O2 C24 1.489(10)
O3 C6 1.341(12)
O3 C4 1.447(9)
O4 C6 1.345(11)
O4 C5 1.438(10)
O5 C6 1.195(11)
O6 C13 1.208(9)
C1 C2 1.542(11)
C2 C15 1.544(12)
C2 C3 1.550(11)
C2 C13 1.564(12)
C3 C4 1.476(10)
C3 H3A 0.9900
C3 H3B 0.9900
C4 C5 1.539(11)
C4 H4A 1.0000
C5 C7 1.500(9)
C5 H5A 1.0000
C7 C8 1.3900
C7 C12 1.3900
C8 C9 1.3900
C8 H8A 0.9500
C9 C10 1.3900
C9 H9A 0.9500
C10 C11 1.3900
C10 H10A 0.9500
C11 C12 1.3900
C11 H11A 0.9500
C12 H12A 0.9500
C13 C14 1.511(11)
C14 H14A 0.9800
C14 H14B 0.9800
C14 H14C 0.9800
C15 C16 1.487(13)
C15 H15A 0.9900
C15 H15B 0.9900
C16 C17 1.286(8)
C16 H16A 0.9500
C17 C18 1.548(12)
C17 H17A 0.9500
C18 C19 1.3900
C18 C23 1.3900
C19 C20 1.3900
C19 H19A 0.9500
C20 C21 1.3900
C20 H20A 0.9500
C21 C22 1.3900
C21 H21A 0.9500
C22 C23 1.3900
C22 H22A 0.9500
C23 H23A 0.9500
C24 C26 1.512(14)
C24 C25 1.515(14)
C24 C27 1.528(14)
C25 H25A 0.9800
C25 H25B 0.9800
C25 H25C 0.9800
C26 H26A 0.9800
C26 H26B 0.9800
C26 H26C 0.9800
C27 H27A 0.9800
C27 H27B 0.9800
C27 H27C 0.9800

loop_
_geom_hbond_atom_site_label_D
_geom_hbond_atom_site_label_H
_geom_hbond_atom_site_label_A
_geom_hbond_distance_DH
_geom_hbond_distance_HA
_geom_hbond_distance_DA
_geom_hbond_angle_DHA
_geom_hbond_publ_flag
C19 H19A Cg 0.95 3.03 3.757 134.6 yes

loop_
_geom_torsion_atom_site_label_1
_geom_torsion_atom_site_label_2
_geom_torsion_atom_site_label_3
_geom_torsion_atom_site_label_4
_geom_torsion
C24 O2 C1 O1 -1.1(11)
C24 O2 C1 C2 -179.0(6)
O1 C1 C2 C15 6.8(10)
O2 C1 C2 C15 -175.2(6)
O1 C1 C2 C3 133.0(8)
O2 C1 C2 C3 -49.0(8)
O1 C1 C2 C13 -108.5(9)
O2 C1 C2 C13 69.5(9)
C1 C2 C3 C4 -63.4(9)
C15 C2 C3 C4 60.6(10)
C13 C2 C3 C4 178.2(7)
C6 O3 C4 C3 142.5(7)
C6 O3 C4 C5 18.7(8)
C2 C3 C4 O3 72.6(10)
C2 C3 C4 C5 -171.2(7)
C6 O4 C5 C7 141.5(7)
C6 O4 C5 C4 17.6(9)
O3 C4 C5 O4 -21.1(7)
C3 C4 C5 O4 -142.4(8)
O3 C4 C5 C7 -140.8(7)
C3 C4 C5 C7 97.9(9)
C4 O3 C6 O5 169.6(10)
C4 O3 C6 O4 -8.5(10)
C5 O4 C6 O5 175.1(10)
C5 O4 C6 O3 -6.7(10)
O4 C5 C7 C8 -53.3(8)
C4 C5 C7 C8 61.9(8)
O4 C5 C7 C12 124.7(6)
C4 C5 C7 C12 -120.1(6)
C12 C7 C8 C9 0.0
C5 C7 C8 C9 178.0(6)
C7 C8 C9 C10 0.0
C8 C9 C10 C11 0.0
C9 C10 C11 C12 0.0
C10 C11 C12 C7 0.0
C8 C7 C12 C11 0.0
C5 C7 C12 C11 -178.0(6)
C1 C2 C13 O6 -144.0(9)
C15 C2 C13 O6 99.1(10)
C3 C2 C13 O6 -22.5(12)
C1 C2 C13 C14 39.9(12)
C15 C2 C13 C14 -77.0(9)
C3 C2 C13 C14 161.4(7)
C1 C2 C15 C16 -172.8(7)
C3 C2 C15 C16 61.3(9)
C13 C2 C15 C16 -56.9(9)
C2 C15 C16 C17 -108.2(11)
C15 C16 C17 C18 174.1(8)
C16 C17 C18 C19 -168.3(10)
C16 C17 C18 C23 10.7(15)
C23 C18 C19 C20 0.0
C17 C18 C19 C20 179.1(7)
C18 C19 C20 C21 0.0
C19 C20 C21 C22 0.0
C20 C21 C22 C23 0.0
C21 C22 C23 C18 0.0
C19 C18 C23 C22 0.0
C17 C18 C23 C22 -178.9(8)
C1 O2 C24 C26 -174.4(8)
C1 O2 C24 C25 -52.1(13)
C1 O2 C24 C27 70.8(9)

loop_
_cod_related_entry_id
_cod_related_entry_database
_cod_related_entry_code
1 ChemSpider 21195571
